data_2244016
loop_
_publ_author_name
'Sifaki, Kleanthi'
'Gumerova, Nadiia I.'
'Giester, Gerald'
'Rompel, Annette'

_publ_section_title
;
 Crystal structure of hexasodium tetraserinolium paratungstate B
 decahydrate,
 [Na~6~{(CH~2~OH)~2~CHNH~3~}~4~][W~12~O~40~(OH)~2~]&#x00B7;10H~2~O
;
_journal_coeditor_code WM5630
_journal_issue 2
_journal_name_full 'Acta Crystallographica Section E'
_journal_page_first
;
;
_journal_paper_doi 10.1107/S2056989022000457
_journal_volume 78
_journal_year 2022
_chemical_formula_iupac '[Na6 (C3 H10 N1 O2)4] [W12 O40 (O H)2] , 10 H2 O'
_chemical_formula_moiety 'C12 H56 N4 Na6 O60 W12'
_chemical_formula_sum 'C12 H62 N4 Na6 O60 W12'
_chemical_formula_weight 3566.79
_chemical_name_common 'Sodium-serinol paratungstate B'
_chemical_name_systematic
;Hexasodium tetraserinolium
di-\m~3~-hydroxido-tetra-\m~3~-oxido-octadeca-\m-oxido-octadecaoxidododecatungstate decahydrate
;
_space_group_crystal_system triclinic
_space_group_IT_number 2
_space_group_name_Hall '-P 1'
_space_group_name_H-M_alt 'P -1'
_atom_sites_solution_hydrogens mixed
_atom_sites_solution_primary iterative
_audit_creation_method
;
Olex2 1.3
(compiled Nov 21 2019 18:26:39 for OlexSys, GUI svn.r6003)
;
_cell_angle_alpha 73.180(2)
_cell_angle_beta 65.308(2)
_cell_angle_gamma 64.345(2)
_cell_formula_units_Z 1
_cell_length_a 12.0541(8)
_cell_length_b 12.0821(8)
_cell_length_c 12.7050(8)
_cell_measurement_reflns_used 9742
_cell_measurement_temperature 200.15
_cell_measurement_theta_max 33.14
_cell_measurement_theta_min 2.17
_cell_volume 1502.07(17)
_computing_cell_refinement
;
SAINT (Bruker, 2016)
;
_computing_data_collection
;
APEX3 (Bruker, 2016)
;
_computing_data_reduction
;
SAINT (Bruker, 2016)
;
_computing_molecular_graphics
;
<i>OLEX2</i> (Dolomanov <i>et al.</i>,  2009)
;
_computing_publication_material
;
<i>OLEX2</i> (Dolomanov <i>et al.</i>,  2009)
;
_computing_structure_refinement
;
SHELXL (Sheldrick, 2015)
;
_computing_structure_solution
;
<i>olex2.solve</i> (Bourhis <i>et al.</i>,  2015)
;
_diffrn_ambient_temperature 200.15
_diffrn_measured_fraction_theta_full 0.998
_diffrn_measured_fraction_theta_max 0.998
_diffrn_measurement_device_type 'Bruker APEXII CCD'
_diffrn_measurement_method '\f and \w scans'
_diffrn_radiation_probe x-ray
_diffrn_radiation_type MoK\a
_diffrn_radiation_wavelength 0.71073
_diffrn_reflns_av_R_equivalents 0.0380
_diffrn_reflns_av_unetI/netI 0.0228
_diffrn_reflns_limit_h_max 14
_diffrn_reflns_limit_h_min -14
_diffrn_reflns_limit_k_max 14
_diffrn_reflns_limit_k_min -14
_diffrn_reflns_limit_l_max 15
_diffrn_reflns_limit_l_min -15
_diffrn_reflns_number 39702
_diffrn_reflns_theta_full 25.242
_diffrn_reflns_theta_max 25.350
_diffrn_reflns_theta_min 2.169
_diffrn_source 'sealed x-ray tube'
_diffrn_source_current 0.6
_diffrn_source_power 0.03
_diffrn_source_voltage 50.0
_diffrn_standards_number 0
_exptl_absorpt_coefficient_mu 23.042
_exptl_absorpt_correction_T_max 0.7465
_exptl_absorpt_correction_T_min 0.2452
_exptl_absorpt_correction_type multi-scan
_exptl_absorpt_process_details
;
(<i>SADABS</i>; Krause <i>et al.</i>, 2015)
;
_exptl_crystal_colour 'clear colourless'
_exptl_crystal_density_diffrn 3.943
_exptl_crystal_description block
_exptl_crystal_F_000 1596
_exptl_crystal_size_max 0.052
_exptl_crystal_size_mid 0.050
_exptl_crystal_size_min 0.050
_refine_diff_density_max 0.986
_refine_diff_density_min -1.615
_refine_ls_extinction_method none
_refine_ls_goodness_of_fit_ref 1.247
_refine_ls_hydrogen_treatment mixed
_refine_ls_matrix_type full
_refine_ls_number_parameters 472
_refine_ls_number_reflns 5490
_refine_ls_number_restraints 6
_refine_ls_restrained_S_all 1.247
_refine_ls_R_factor_all 0.0176
_refine_ls_R_factor_gt 0.0171
_refine_ls_shift/su_max 0.002
_refine_ls_shift/su_mean 0.000
_refine_ls_structure_factor_coef Fsqd
_refine_ls_weighting_details 'w=1/[\s^2^(Fo^2^)+(0.0095P)^2^+5.2022P] where P=(Fo^2^+2Fc^2^)/3'
_refine_ls_weighting_scheme calc
_refine_ls_wR_factor_gt 0.0422
_refine_ls_wR_factor_ref 0.0425
_reflns_number_gt 5404
_reflns_number_total 5490
_reflns_threshold_expression 'I > 2\s(I)'
_cod_data_source_file wm5630sup1.cif
_cod_data_source_block I
_cod_database_code 2244016
_shelx_space_group_comment
;
The symmetry employed for this shelxl refinement is uniquely defined
by the following loop, which should always be used as a source of
symmetry information in preference to the above space-group names.
They are only intended as comments.
;
_shelx_estimated_absorpt_t_min 0.029
_shelx_estimated_absorpt_t_max 0.031

loop_
_space_group_symop_operation_xyz
'x, y, z'
'-x, -y, -z'

loop_
_atom_site_type_symbol
_atom_site_label
_atom_site_fract_x
_atom_site_fract_y
_atom_site_fract_z
_atom_site_U_iso_or_equiv
_atom_site_adp_type
_atom_site_calc_flag
_atom_site_occupancy
_atom_site_disorder_assembly
_atom_site_disorder_group
W W1 0.42560(2) 0.74680(2) 0.16437(2) 0.00609(5) Uani d 1 . .
W W2 0.38107(2) 0.76530(2) 0.46722(2) 0.00492(5) Uani d 1 . .
W W3 0.43557(2) 0.58129(2) 0.71174(2) 0.00468(5) Uani d 1 . .
W W4 0.70356(2) 0.65943(2) 0.21152(2) 0.00538(5) Uani d 1 . .
W W5 0.66091(2) 0.68816(2) 0.50890(2) 0.00550(5) Uani d 1 . .
W W6 0.79490(2) 0.36191(2) 0.62441(2) 0.00589(5) Uani d 1 . .
Na Na1 0.2506(2) 0.6297(2) 0.05508(18) 0.0188(4) Uani d 1 . .
Na Na2 0.2644(2) 0.32264(19) 0.11025(19) 0.0195(5) Uani d 1 . .
Na Na3 -0.1267(2) -0.09506(18) 0.40382(18) 0.0166(4) Uani d 1 . .
O O1 0.3975(3) 0.7093(3) 0.0574(3) 0.0103(7) Uani d 1 . .
O O2 0.2557(3) 0.7800(3) 0.2802(3) 0.0091(7) Uani d 1 . .
O O3 0.4137(3) 0.9003(3) 0.1124(3) 0.0119(7) Uani d 1 . .
O O4 0.6114(3) 0.6631(3) 0.1144(3) 0.0077(7) Uani d 1 . .
O O5 0.4911(3) 0.7439(3) 0.3094(3) 0.0068(6) Uani d 1 . .
O O6 0.2927(3) 0.6703(3) 0.4788(3) 0.0098(7) Uani d 1 . .
O O7 0.2695(3) 0.9141(3) 0.4594(3) 0.0114(7) Uani d 1 . .
O O8 0.5351(3) 0.5906(3) 0.5163(3) 0.0061(6) Uani d 1 . .
O O9 0.5209(3) 0.8146(3) 0.4727(3) 0.0070(6) Uani d 1 . .
O O10 0.3393(3) 0.7379(3) 0.6367(3) 0.0058(6) Uani d 1 . .
O O11 0.3480(3) 0.5000(3) 0.6978(3) 0.0096(7) Uani d 1 . .
O O12 0.3556(3) 0.6163(3) 0.8530(3) 0.0108(7) Uani d 1 . .
O O13 0.5815(3) 0.4361(3) 0.7240(3) 0.0077(7) Uani d 1 . .
O O14 0.5651(3) 0.6687(3) 0.6669(3) 0.0081(7) Uani d 1 . .
O O15 0.7266(3) 0.7992(3) 0.1354(3) 0.0116(7) Uani d 1 . .
O O16 0.8550(3) 0.5513(3) 0.1411(3) 0.0092(7) Uani d 1 . .
O O17 0.7336(3) 0.6599(3) 0.3434(3) 0.0088(7) Uani d 1 . .
O O18 0.7542(3) 0.7663(3) 0.5051(3) 0.0113(7) Uani d 1 . .
O O19 0.7760(3) 0.5146(3) 0.5302(3) 0.0090(7) Uani d 1 . .
O O20 0.9485(3) 0.2716(3) 0.5427(3) 0.0104(7) Uani d 1 . .
O O21 0.8303(3) 0.3935(3) 0.7318(3) 0.0113(7) Uani d 1 . .
O O22 0.3854(4) 0.4292(4) 0.1050(4) 0.0193(9) Uani d 1 . .
H H22A 0.447(7) 0.401(7) 0.068(6) 0.029 Uiso d 1 . .
H H22B 0.397(7) 0.418(6) 0.174(6) 0.029 Uiso d 1 . .
O O23 0.1180(4) 0.5313(4) 0.0558(3) 0.0156(8) Uani d 1 . .
H H23A 0.138(7) 0.511(6) -0.005(6) 0.023 Uiso d 1 . .
H H23B 0.032(7) 0.540(6) 0.087(6) 0.023 Uiso d 1 . .
O O24 0.1349(4) 0.3728(4) 0.3060(4) 0.0203(9) Uani d 1 . .
H H24A 0.155(7) 0.334(6) 0.368(6) 0.030 Uiso d 1 . .
H H24B 0.143(8) 0.423(7) 0.300(7) 0.030 Uiso d 1 . .
O O25 0.3957(4) 0.1204(3) 0.1540(4) 0.0187(8) Uani d 1 . .
H H25 0.390(7) 0.070(6) 0.137(6) 0.022 Uiso d 1 . .
O O26 0.1374(4) 0.2320(4) 0.0943(4) 0.0260(9) Uani d 1 . .
H H26 0.161(7) 0.230(6) 0.018(6) 0.031 Uiso d 1 . .
O O27 0.0421(4) -0.0116(4) 0.3221(4) 0.0269(10) Uani d 1 . .
H H27 0.101(7) -0.057(7) 0.313(7) 0.032 Uiso d 1 . .
O O28 -0.0593(4) -0.2184(4) 0.2434(4) 0.0249(9) Uani d 1 . .
H H28A -0.002(8) -0.277(7) 0.247(7) 0.037 Uiso d 1 . .
H H28B -0.118(8) -0.237(7) 0.254(7) 0.037 Uiso d 1 . .
O O29 0.7568(4) 0.0498(4) 0.2733(4) 0.0182(8) Uani d 1 . .
H H29 0.735(6) 0.119(6) 0.287(6) 0.022 Uiso d 1 . .
N N1 0.6651(4) 0.0491(4) 0.0932(4) 0.0135(9) Uani d 1 . .
H H1A 0.620503 0.082305 0.041998 0.020 Uiso calc 1 . .
H H1B 0.694572 -0.035013 0.100535 0.020 Uiso calc 1 . .
H H1C 0.734329 0.074419 0.066187 0.020 Uiso calc 1 . .
N N2 -0.0763(4) 0.3259(4) 0.3009(4) 0.0123(9) Uani d 1 . .
H H2A -0.109556 0.387738 0.249053 0.018 Uiso calc 1 . .
H H2B -0.004148 0.332753 0.301037 0.018 Uiso calc 1 . .
H H2C -0.137617 0.331930 0.373678 0.018 Uiso calc 1 . .
C C1 0.4520(5) 0.0653(5) 0.2438(5) 0.0165(11) Uani d 1 . .
H H1D 0.472355 -0.025201 0.257484 0.020 Uiso calc 1 . .
H H1E 0.388654 0.099437 0.317357 0.020 Uiso calc 1 . .
C C2 0.5768(5) 0.0910(4) 0.2092(4) 0.0107(10) Uani d 1 . .
H H2 0.554428 0.182003 0.203335 0.013 Uiso calc 1 . .
C C3 0.6425(5) 0.0233(5) 0.2991(5) 0.0162(11) Uani d 1 . .
H H3A 0.580025 0.047163 0.376761 0.019 Uiso calc 1 . .
H H3B 0.667484 -0.066948 0.302642 0.019 Uiso calc 1 . .
C C4 0.0445(5) 0.1009(4) 0.3328(5) 0.0147(11) Uani d 1 . .
H H4A 0.135127 0.100118 0.299111 0.018 Uiso calc 1 . .
H H4B 0.008737 0.113215 0.415968 0.018 Uiso calc 1 . .
C C5 -0.0397(5) 0.2030(4) 0.2660(4) 0.0127(10) Uani d 1 . .
H H5 -0.122474 0.187396 0.290152 0.015 Uiso calc 1 . .
C C6 0.0209(5) 0.2060(5) 0.1362(5) 0.0187(11) Uani d 1 . .
H H6A 0.041210 0.124953 0.115096 0.022 Uiso calc 1 . .
H H6B -0.041824 0.270265 0.098737 0.022 Uiso calc 1 . .
O O30B 0.9054(14) 0.105(2) -0.080(3) 0.048(6) Uani d 0.48(5) . .
O O30A 0.8950(11) 0.1308(12) -0.026(2) 0.035(5) Uani d 0.52(5) . .

loop_
_atom_site_aniso_label
_atom_site_aniso_U_11
_atom_site_aniso_U_22
_atom_site_aniso_U_33
_atom_site_aniso_U_12
_atom_site_aniso_U_13
_atom_site_aniso_U_23
W1 0.00509(9) 0.00748(9) 0.00526(10) -0.00281(7) -0.00147(7) 0.00021(7)
W2 0.00343(9) 0.00618(9) 0.00481(10) -0.00225(7) -0.00065(7) -0.00056(7)
W3 0.00345(9) 0.00601(9) 0.00437(10) -0.00258(7) -0.00026(7) -0.00063(7)
W4 0.00401(9) 0.00709(9) 0.00488(10) -0.00339(7) 0.00000(7) -0.00063(7)
W5 0.00430(9) 0.00760(9) 0.00575(10) -0.00427(7) -0.00078(7) -0.00051(7)
W6 0.00366(9) 0.00720(9) 0.00671(10) -0.00237(7) -0.00130(7) -0.00083(7)
Na1 0.0206(11) 0.0287(12) 0.0124(10) -0.0171(10) -0.0008(9) -0.0044(9)
Na2 0.0148(10) 0.0173(10) 0.0248(12) -0.0047(9) -0.0068(9) -0.0020(9)
Na3 0.0135(10) 0.0150(10) 0.0215(11) -0.0074(8) -0.0073(9) 0.0029(8)
O1 0.0080(16) 0.0132(17) 0.0082(17) -0.0048(14) 0.0000(13) -0.0018(13)
O2 0.0094(16) 0.0104(16) 0.0090(17) -0.0048(14) -0.0031(14) -0.0011(13)
O3 0.0143(18) 0.0096(16) 0.0126(18) -0.0055(14) -0.0058(15) 0.0012(13)
O4 0.0070(16) 0.0101(16) 0.0045(16) -0.0027(13) -0.0010(13) -0.0010(13)
O5 0.0052(15) 0.0071(15) 0.0071(16) -0.0013(13) -0.0026(13) -0.0001(12)
O6 0.0111(17) 0.0153(17) 0.0043(16) -0.0079(14) -0.0004(13) -0.0017(13)
O7 0.0098(17) 0.0085(16) 0.0120(18) -0.0016(14) -0.0022(14) -0.0008(13)
O8 0.0032(15) 0.0079(15) 0.0069(16) -0.0031(13) -0.0001(13) -0.0012(12)
O9 0.0036(15) 0.0071(15) 0.0088(16) -0.0021(13) -0.0003(13) -0.0013(12)
O10 0.0017(15) 0.0078(15) 0.0059(16) -0.0012(12) 0.0006(12) -0.0019(12)
O11 0.0103(17) 0.0112(16) 0.0078(17) -0.0075(14) -0.0010(14) 0.0006(13)
O12 0.0072(16) 0.0120(16) 0.0103(18) -0.0029(14) -0.0008(14) -0.0017(13)
O13 0.0056(16) 0.0111(16) 0.0066(16) -0.0041(13) -0.0014(13) -0.0009(13)
O14 0.0071(16) 0.0094(16) 0.0085(17) -0.0042(13) -0.0022(13) -0.0011(13)
O15 0.0125(17) 0.0122(17) 0.0109(17) -0.0074(14) -0.0018(14) -0.0011(13)
O16 0.0040(15) 0.0124(16) 0.0095(17) -0.0036(13) 0.0010(13) -0.0029(13)
O17 0.0076(16) 0.0137(16) 0.0076(17) -0.0069(14) -0.0009(13) -0.0027(13)
O18 0.0126(17) 0.0139(17) 0.0102(17) -0.0105(15) -0.0005(14) -0.0012(14)
O19 0.0063(16) 0.0088(16) 0.0090(17) -0.0021(13) -0.0022(13) 0.0011(13)
O20 0.0071(16) 0.0113(16) 0.0126(18) -0.0037(14) -0.0027(14) -0.0018(13)
O21 0.0102(17) 0.0154(17) 0.0099(17) -0.0070(14) -0.0016(14) -0.0026(14)
O22 0.0098(19) 0.033(2) 0.015(2) -0.0058(18) 0.0002(16) -0.0137(18)
O23 0.0132(19) 0.026(2) 0.0117(19) -0.0114(17) -0.0014(16) -0.0046(16)
O24 0.027(2) 0.024(2) 0.019(2) -0.0165(19) -0.0117(18) 0.0022(18)
O25 0.019(2) 0.0128(18) 0.028(2) -0.0040(16) -0.0139(17) -0.0027(16)
O26 0.031(2) 0.039(2) 0.013(2) -0.024(2) 0.0030(18) -0.0063(18)
O27 0.013(2) 0.012(2) 0.052(3) -0.0004(16) -0.010(2) -0.0046(19)
O28 0.013(2) 0.028(2) 0.033(2) -0.0048(18) -0.0076(19) -0.0059(19)
O29 0.0168(19) 0.0132(18) 0.032(2) -0.0031(16) -0.0137(17) -0.0076(16)
N1 0.018(2) 0.010(2) 0.010(2) -0.0072(18) -0.0023(18) 0.0010(16)
N2 0.008(2) 0.015(2) 0.011(2) -0.0023(17) -0.0015(17) -0.0014(17)
C1 0.014(3) 0.022(3) 0.015(3) -0.008(2) -0.005(2) -0.002(2)
C2 0.010(2) 0.007(2) 0.013(3) -0.0018(19) -0.003(2) -0.0036(19)
C3 0.019(3) 0.013(2) 0.017(3) -0.005(2) -0.008(2) -0.001(2)
C4 0.014(3) 0.013(2) 0.016(3) -0.003(2) -0.005(2) -0.003(2)
C5 0.005(2) 0.016(2) 0.018(3) -0.006(2) -0.002(2) -0.003(2)
C6 0.016(3) 0.021(3) 0.022(3) -0.004(2) -0.012(2) -0.003(2)
O30B 0.048(7) 0.092(10) 0.028(11) -0.052(7) -0.011(7) 0.000(9)
O30A 0.046(6) 0.048(7) 0.027(10) -0.030(5) -0.017(5) 0.001(5)

loop_
_atom_type_symbol
_atom_type_description
_atom_type_scat_dispersion_real
_atom_type_scat_dispersion_imag
_atom_type_scat_source
C C 0.0033 0.0016 'International Tables Vol C Tables 4.2.6.8 and 6.1.1.4'
H H 0.0000 0.0000 'International Tables Vol C Tables 4.2.6.8 and 6.1.1.4'
N N 0.0061 0.0033 'International Tables Vol C Tables 4.2.6.8 and 6.1.1.4'
Na Na 0.0362 0.0249 'International Tables Vol C Tables 4.2.6.8 and 6.1.1.4'
O O 0.0106 0.0060 'International Tables Vol C Tables 4.2.6.8 and 6.1.1.4'
W W -0.8490 6.8722 'International Tables Vol C Tables 4.2.6.8 and 6.1.1.4'

loop_
_geom_angle_atom_site_label_1
_geom_angle_atom_site_label_2
_geom_angle_atom_site_label_3
_geom_angle_site_symmetry_1
_geom_angle_site_symmetry_3
_geom_angle
_geom_angle_publ_flag
O1 W1 O2 . . 99.34(14) ?
O1 W1 O4 . . 97.41(14) ?
O1 W1 O5 . . 165.62(13) ?
O1 W1 O13 . 2_666 90.34(13) ?
O2 W1 O4 . . 152.13(14) ?
O2 W1 O5 . . 85.31(13) ?
O2 W1 O13 . 2_666 72.81(12) ?
O3 W1 O1 . . 101.50(15) ?
O3 W1 O2 . . 97.16(15) ?
O3 W1 O4 . . 101.13(15) ?
O3 W1 O5 . . 91.33(14) ?
O3 W1 O13 . 2_666 165.73(14) ?
O4 W1 O5 . . 73.49(12) ?
O4 W1 O13 . 2_666 85.00(12) ?
O13 W1 O5 2_666 . 77.96(11) ?
O5 W2 O8 . . 85.93(12) ?
O5 W2 O9 . . 84.55(13) ?
O5 W2 O10 . . 155.42(13) ?
O6 W2 O5 . . 95.34(14) ?
O6 W2 O8 . . 88.22(13) ?
O6 W2 O9 . . 160.42(14) ?
O6 W2 O10 . . 91.33(13) ?
O7 W2 O5 . . 104.66(15) ?
O7 W2 O6 . . 103.57(16) ?
O7 W2 O8 . . 163.09(14) ?
O7 W2 O9 . . 95.34(14) ?
O7 W2 O10 . . 96.66(14) ?
O9 W2 O8 . . 72.23(11) ?
O10 W2 O8 . . 70.63(12) ?
O10 W2 O9 . . 81.39(13) ?
O10 W3 O8 . . 70.79(12) ?
O10 W3 O14 . . 82.41(13) ?
O11 W3 O8 . . 87.05(13) ?
O11 W3 O10 . . 92.51(14) ?
O11 W3 O13 . . 94.39(14) ?
O11 W3 O14 . . 160.06(14) ?
O12 W3 O8 . . 164.22(13) ?
O12 W3 O10 . . 97.08(14) ?
O12 W3 O11 . . 103.95(15) ?
O12 W3 O13 . . 103.07(15) ?
O12 W3 O14 . . 95.83(14) ?
O13 W3 O8 . . 87.06(13) ?
O13 W3 O10 . . 156.41(13) ?
O13 W3 O14 . . 83.45(13) ?
O14 W3 O8 . . 73.06(12) ?
O4 W4 O5 . . 73.85(12) ?
O4 W4 O11 . 2_666 81.97(13) ?
O11 W4 O5 2_666 . 77.76(12) ?
O15 W4 O4 . . 92.61(14) ?
O15 W4 O5 . . 96.44(14) ?
O15 W4 O11 . 2_666 172.94(14) ?
O15 W4 O17 . . 96.69(15) ?
O16 W4 O4 . . 96.54(14) ?
O16 W4 O5 . . 160.85(13) ?
O16 W4 O11 . 2_666 84.60(13) ?
O16 W4 O15 . . 100.58(15) ?
O16 W4 O17 . . 99.46(15) ?
O17 W4 O4 . . 159.66(14) ?
O17 W4 O5 . . 87.12(13) ?
O17 W4 O11 . 2_666 87.11(13) ?
O9 W5 O8 . . 76.09(12) ?
O9 W5 O14 . . 93.33(14) ?
O9 W5 O17 . . 86.47(14) ?
O9 W5 O19 . . 154.74(14) ?
O14 W5 O8 . . 76.78(12) ?
O14 W5 O17 . . 156.72(13) ?
O14 W5 O19 . . 87.83(14) ?
O17 W5 O8 . . 80.60(12) ?
O18 W5 O8 . . 178.51(14) ?
O18 W5 O9 . . 102.80(15) ?
O18 W5 O14 . . 102.35(15) ?
O18 W5 O17 . . 100.38(14) ?
O18 W5 O19 . . 101.57(15) ?
O19 W5 O8 . . 79.64(12) ?
O19 W5 O17 . . 82.74(13) ?
O2 W6 O6 2_666 2_666 77.66(13) ?
O2 W6 O13 2_666 . 72.73(12) ?
O6 W6 O13 2_666 . 76.98(12) ?
O19 W6 O2 . 2_666 156.59(14) ?
O19 W6 O6 . 2_666 84.75(13) ?
O19 W6 O13 . . 88.45(13) ?
O20 W6 O2 . 2_666 94.54(14) ?
O20 W6 O6 . 2_666 90.10(14) ?
O20 W6 O13 . . 163.39(13) ?
O20 W6 O19 . . 100.87(15) ?
O20 W6 O21 . . 101.60(16) ?
O21 W6 O2 . 2_666 95.80(14) ?
O21 W6 O6 . 2_666 167.09(14) ?
O21 W6 O13 . . 90.50(14) ?
O21 W6 O19 . . 98.20(15) ?
O1 Na1 Na2 . . 130.03(12) ?
O1 Na1 O21 . 2_666 87.94(13) ?
O1 Na1 O30B . 2_665 75.4(4) ?
O1 Na1 O30A . 2_665 82.9(4) ?
O12 Na1 Na2 1_554 . 90.80(11) ?
O12 Na1 O1 1_554 . 91.95(13) ?
O12 Na1 O21 1_554 2_666 169.87(16) ?
O12 Na1 O23 1_554 . 87.84(14) ?
O12 Na1 O30B 1_554 2_665 106.9(5) ?
O12 Na1 O30A 1_554 2_665 94.4(6) ?
O21 Na1 Na2 2_666 . 81.56(10) ?
O21 Na1 O30B 2_666 2_665 82.9(6) ?
O21 Na1 O30A 2_666 2_665 95.6(6) ?
O22 Na1 Na2 . . 40.33(11) ?
O22 Na1 O1 . . 89.70(15) ?
O22 Na1 O12 . 1_554 92.67(15) ?
O22 Na1 O21 . 2_666 77.19(14) ?
O22 Na1 O23 . . 84.94(15) ?
O22 Na1 O30B . 2_665 155.5(6) ?
O22 Na1 O30A . 2_665 169.9(6) ?
O23 Na1 Na2 . . 44.61(11) ?
O23 Na1 O1 . . 174.62(17) ?
O23 Na1 O21 . 2_666 91.32(14) ?
O23 Na1 O30B . 2_665 109.8(4) ?
O23 Na1 O30A . 2_665 102.5(4) ?
O30B Na1 Na2 2_665 . 149.3(2) ?
O30A Na1 Na2 2_665 . 146.5(3) ?
O30A Na1 O30B 2_665 2_665 14.6(2) ?
Na1 Na2 H22A . . 51.3(16) ?
Na1 Na2 H23A . . 51.3(15) ?
Na1 Na2 H24B . . 69.2(17) ?
O4 Na2 Na1 2_665 . 80.92(9) ?
O4 Na2 H22A 2_665 . 72.6(17) ?
O4 Na2 H23A 2_665 . 67.2(16) ?
O4 Na2 H24B 2_665 . 150.2(17) ?
O22 Na2 Na1 . . 41.20(11) ?
O22 Na2 O4 . 2_665 83.35(14) ?
O22 Na2 H22A . . 15.0(16) ?
O22 Na2 O23 . . 83.43(15) ?
O22 Na2 H23A . . 90.4(15) ?
O22 Na2 O24 . . 86.63(15) ?
O22 Na2 H24B . . 74.3(17) ?
O22 Na2 O25 . . 100.64(16) ?
O22 Na2 O26 . . 172.64(19) ?
H22A Na2 H23A . . 95(2) ?
H22A Na2 H24B . . 88(2) ?
O23 Na2 Na1 . . 42.24(10) ?
O23 Na2 O4 . 2_665 82.65(13) ?
O23 Na2 H22A . . 92.4(16) ?
O23 Na2 H23A . . 17.7(15) ?
O23 Na2 H24B . . 75.5(17) ?
H23A Na2 H24B . . 93(2) ?
O24 Na2 Na1 . . 82.89(12) ?
O24 Na2 O4 . 2_665 163.49(15) ?
O24 Na2 H22A . . 99.6(17) ?
O24 Na2 O23 . . 83.19(15) ?
O24 Na2 H23A . . 99.9(16) ?
O24 Na2 H24B . . 14.0(16) ?
O25 Na2 Na1 . . 141.81(13) ?
O25 Na2 O4 . 2_665 95.66(14) ?
O25 Na2 H22A . . 91.2(16) ?
O25 Na2 O23 . . 175.41(17) ?
O25 Na2 H23A . . 158.6(16) ?
O25 Na2 O24 . . 99.07(17) ?
O25 Na2 H24B . . 107.6(17) ?
O25 Na2 O26 . . 84.84(16) ?
O26 Na2 Na1 . . 133.01(14) ?
O26 Na2 O4 . 2_665 91.27(14) ?
O26 Na2 H22A . . 162.9(17) ?
O26 Na2 O23 . . 90.92(16) ?
O26 Na2 H23A . . 82.9(15) ?
O26 Na2 O24 . . 97.41(16) ?
O26 Na2 H24B . . 108.9(17) ?
O18 Na3 O7 1_445 2_566 99.45(13) ?
O18 Na3 O20 1_445 2_656 82.68(13) ?
O18 Na3 O28 1_445 . 79.23(14) ?
O18 Na3 O29 1_445 1_455 104.03(14) ?
O20 Na3 O7 2_656 2_566 118.30(13) ?
O20 Na3 O28 2_656 . 82.88(14) ?
O27 Na3 O7 . 2_566 88.69(14) ?
O27 Na3 O18 . 1_445 162.22(16) ?
O27 Na3 O20 . 2_656 79.54(14) ?
O27 Na3 O28 . . 98.85(17) ?
O27 Na3 O29 . 1_455 92.51(16) ?
O28 Na3 O7 . 2_566 158.61(15) ?
O29 Na3 O7 1_455 2_566 83.56(13) ?
O29 Na3 O20 1_455 2_656 156.19(16) ?
O29 Na3 O28 1_455 . 76.17(15) ?
W1 O1 Na1 . . 135.79(18) ?
W1 O2 W6 . 2_666 117.99(16) ?
W1 O4 W4 . . 117.48(16) ?
W1 O4 Na2 . 2_665 116.67(15) ?
W4 O4 Na2 . 2_665 116.38(15) ?
W2 O5 W1 . . 125.33(15) ?
W2 O5 W4 . . 137.59(16) ?
W4 O5 W1 . . 94.63(12) ?
W2 O6 W6 . 2_666 139.38(17) ?
W2 O7 Na3 . 2_566 137.29(18) ?
W3 O8 W2 . . 97.22(12) ?
W5 O8 W2 . . 94.75(11) ?
W5 O8 W3 . . 94.52(12) ?
W5 O9 W2 . . 116.91(15) ?
W3 O10 W2 . . 120.08(15) ?
W3 O11 W4 . 2_666 136.32(18) ?
W3 O12 Na1 . 1_556 170.67(19) ?
W3 O13 W1 . 2_666 126.28(15) ?
W3 O13 W6 . . 137.29(16) ?
W6 O13 W1 . 2_666 95.12(12) ?
W5 O14 W3 . . 115.64(16) ?
W4 O17 W5 . . 148.36(18) ?
W5 O18 Na3 . 1_665 150.89(19) ?
W6 O19 W5 . . 146.16(18) ?
W6 O20 Na3 . 2_656 132.86(18) ?
W6 O21 Na1 . 2_666 135.54(18) ?
Na1 O22 H22A . . 122(6) ?
Na1 O22 H22B . . 114(4) ?
Na2 O22 Na1 . . 98.47(16) ?
Na2 O22 H22A . . 104(6) ?
Na2 O22 H22B . . 113(4) ?
H22A O22 H22B . . 104(7) ?
Na1 O23 Na2 . . 93.15(15) ?
Na1 O23 H23A . . 113(5) ?
Na1 O23 H23B . . 138(4) ?
Na2 O23 H23A . . 88(5) ?
Na2 O23 H23B . . 113(4) ?
H23A O23 H23B . . 101(6) ?
Na2 O24 H24A . . 126(5) ?
Na2 O24 H24B . . 98(7) ?
H24A O24 H24B . . 101(8) ?
Na2 O25 H25 . . 118(5) ?
C1 O25 Na2 . . 130.9(3) ?
C1 O25 H25 . . 107(5) ?
Na2 O26 H26 . . 106(4) ?
C6 O26 Na2 . . 150.9(3) ?
C6 O26 H26 . . 100(4) ?
Na3 O27 H27 . . 110(6) ?
C4 O27 Na3 . . 131.5(3) ?
C4 O27 H27 . . 112(6) ?
Na3 O28 H28A . . 110(6) ?
Na3 O28 H28B . . 107(6) ?
H28A O28 H28B . . 108(8) ?
Na3 O29 H29 1_655 . 108(5) ?
C3 O29 Na3 . 1_655 107.8(3) ?
C3 O29 H29 . . 109(5) ?
H1A N1 H1B . . 109.5 ?
H1A N1 H1C . . 109.5 ?
H1B N1 H1C . . 109.5 ?
C2 N1 H1A . . 109.5 ?
C2 N1 H1B . . 109.5 ?
C2 N1 H1C . . 109.5 ?
H2A N2 H2B . . 109.5 ?
H2A N2 H2C . . 109.5 ?
H2B N2 H2C . . 109.5 ?
C5 N2 H2A . . 109.5 ?
C5 N2 H2B . . 109.5 ?
C5 N2 H2C . . 109.5 ?
O25 C1 H1D . . 109.6 ?
O25 C1 H1E . . 109.6 ?
O25 C1 C2 . . 110.2(4) ?
H1D C1 H1E . . 108.1 ?
C2 C1 H1D . . 109.6 ?
C2 C1 H1E . . 109.6 ?
N1 C2 C1 . . 108.4(4) ?
N1 C2 H2 . . 109.3 ?
N1 C2 C3 . . 110.2(4) ?
C1 C2 H2 . . 109.3 ?
C3 C2 C1 . . 110.2(4) ?
C3 C2 H2 . . 109.3 ?
O29 C3 C2 . . 112.1(4) ?
O29 C3 H3A . . 109.2 ?
O29 C3 H3B . . 109.2 ?
C2 C3 H3A . . 109.2 ?
C2 C3 H3B . . 109.2 ?
H3A C3 H3B . . 107.9 ?
O27 C4 H4A . . 110.5 ?
O27 C4 H4B . . 110.5 ?
O27 C4 C5 . . 106.2(4) ?
H4A C4 H4B . . 108.7 ?
C5 C4 H4A . . 110.5 ?
C5 C4 H4B . . 110.5 ?
N2 C5 C4 . . 110.1(4) ?
N2 C5 H5 . . 107.2 ?
C4 C5 H5 . . 107.2 ?
C6 C5 N2 . . 111.0(4) ?
C6 C5 C4 . . 113.9(4) ?
C6 C5 H5 . . 107.2 ?
O26 C6 C5 . . 110.7(4) ?
O26 C6 H6A . . 109.5 ?
O26 C6 H6B . . 109.5 ?
C5 C6 H6A . . 109.5 ?
C5 C6 H6B . . 109.5 ?
H6A C6 H6B . . 108.1 ?
O30A O30B Na1 . 2_665 60.3(18) ?
O30B O30A Na1 . 2_665 105(2) ?

loop_
_geom_bond_atom_site_label_1
_geom_bond_atom_site_label_2
_geom_bond_site_symmetry_2
_geom_bond_distance
_geom_bond_publ_flag
W1 O1 . 1.743(3) ?
W1 O2 . 1.906(3) ?
W1 O3 . 1.742(3) ?
W1 O4 . 1.914(3) ?
W1 O5 . 2.274(3) ?
W1 O13 2_666 2.270(3) ?
W2 O5 . 1.905(3) ?
W2 O6 . 1.818(3) ?
W2 O7 . 1.723(3) ?
W2 O8 . 2.259(3) ?
W2 O9 . 2.047(3) ?
W2 O10 . 1.956(3) ?
W3 O8 . 2.255(3) ?
W3 O10 . 1.953(3) ?
W3 O11 . 1.807(3) ?
W3 O12 . 1.723(3) ?
W3 O13 . 1.896(3) ?
W3 O14 . 2.052(3) ?
W4 O4 . 1.957(3) ?
W4 O5 . 2.227(3) ?
W4 O11 2_666 2.140(3) ?
W4 O15 . 1.761(3) ?
W4 O16 . 1.757(3) ?
W4 O17 . 1.858(3) ?
W5 O8 . 2.251(3) ?
W5 O9 . 1.845(3) ?
W5 O14 . 1.856(3) ?
W5 O17 . 1.980(3) ?
W5 O18 . 1.734(3) ?
W5 O19 . 1.965(3) ?
W6 O2 2_666 1.966(3) ?
W6 O6 2_666 2.189(3) ?
W6 O13 . 2.228(3) ?
W6 O19 . 1.864(3) ?
W6 O20 . 1.731(3) ?
W6 O21 . 1.765(3) ?
Na1 Na2 . 3.513(3) ?
Na1 O1 . 2.365(4) ?
Na1 O12 1_554 2.360(4) ?
Na1 O21 2_666 2.440(4) ?
Na1 O22 . 2.339(5) ?
Na1 O23 . 2.365(4) ?
Na1 O30B 2_665 2.96(3) ?
Na1 O30A 2_665 2.668(12) ?
Na2 O4 2_665 2.606(4) ?
Na2 O22 . 2.299(4) ?
Na2 O23 . 2.471(4) ?
Na2 O24 . 2.409(5) ?
Na2 O25 . 2.321(4) ?
Na2 O26 . 2.328(5) ?
Na3 O7 2_566 2.684(4) ?
Na3 O18 1_445 2.411(4) ?
Na3 O20 2_656 2.458(4) ?
Na3 O27 . 2.375(5) ?
Na3 O28 . 2.522(5) ?
Na3 O29 1_455 2.434(4) ?
O22 H22A . 0.68(7) ?
O22 H22B . 0.90(7) ?
O23 H23A . 0.78(7) ?
O23 H23B . 0.91(7) ?
O24 H24A . 0.86(7) ?
O24 H24B . 0.63(7) ?
O25 H25 . 0.73(7) ?
O25 C1 . 1.422(7) ?
O26 H26 . 0.89(7) ?
O26 C6 . 1.420(7) ?
O27 H27 . 0.67(7) ?
O27 C4 . 1.418(6) ?
O28 H28A . 0.75(8) ?
O28 H28B . 0.79(8) ?
O29 H29 . 0.81(7) ?
O29 C3 . 1.432(6) ?
N1 H1A . 0.9100 ?
N1 H1B . 0.9100 ?
N1 H1C . 0.9100 ?
N1 C2 . 1.489(6) ?
N2 H2A . 0.9100 ?
N2 H2B . 0.9100 ?
N2 H2C . 0.9100 ?
N2 C5 . 1.498(6) ?
C1 H1D . 0.9900 ?
C1 H1E . 0.9900 ?
C1 C2 . 1.525(7) ?
C2 H2 . 1.0000 ?
C2 C3 . 1.502(7) ?
C3 H3A . 0.9900 ?
C3 H3B . 0.9900 ?
C4 H4A . 0.9900 ?
C4 H4B . 0.9900 ?
C4 C5 . 1.517(7) ?
C5 H5 . 1.0000 ?
C5 C6 . 1.496(7) ?
C6 H6A . 0.9900 ?
C6 H6B . 0.9900 ?
O30B O30A . 0.772(14) ?

loop_
_geom_hbond_atom_site_label_D
_geom_hbond_atom_site_label_H
_geom_hbond_atom_site_label_A
_geom_hbond_site_symmetry_A
_geom_hbond_distance_DH
_geom_hbond_distance_HA
_geom_hbond_distance_DA
_geom_hbond_angle_DHA
O22 H22A O1 2_665 0.67(7) 2.11(7) 2.757(5) 163(8)
O23 H23A O16 2_665 0.78(7) 2.04(7) 2.802(5) 165(7)
O23 H23B O16 1_455 0.91(7) 1.91(7) 2.811(5) 175(6)
O25 H25 O3 1_545 0.73(6) 2.05(7) 2.761(5) 164(7)
O26 H26 O15 2_665 0.88(7) 1.88(7) 2.730(5) 160(6)
O27 H27 O2 1_545 0.67(7) 2.04(7) 2.696(5) 165(8)
O28 H28A O21 2_656 0.75(8) 2.01(8) 2.735(6) 160(8)
O29 H29 O10 2_666 0.81(6) 1.91(7) 2.692(5) 163(6)
N1 H1B O15 1_545 0.91 1.82 2.723(5) 170.2
N2 H2B O24 . 0.91 1.96 2.867(6) 171.5

loop_
_geom_torsion_atom_site_label_1
_geom_torsion_atom_site_label_2
_geom_torsion_atom_site_label_3
_geom_torsion_atom_site_label_4
_geom_torsion_site_symmetry_1
_geom_torsion_site_symmetry_2
_geom_torsion_site_symmetry_3
_geom_torsion_site_symmetry_4
_geom_torsion
_geom_torsion_publ_flag
Na2 O25 C1 C2 . . . . -81.3(5) ?
Na2 O26 C6 C5 . . . . -28.2(9) ?
Na3 O27 C4 C5 . . . . -70.6(6) ?
Na3 O29 C3 C2 1_655 . . . -169.3(3) ?
O2 W1 O1 Na1 . . . . -25.9(3) ?
O2 W6 O19 W5 2_666 . . . 47.2(6) ?
O2 W6 O20 Na3 2_666 . . 2_656 -50.9(2) ?
O2 W6 O21 Na1 2_666 . . 2_666 -30.6(3) ?
O3 W1 O1 Na1 . . . . -125.2(3) ?
O4 W1 O1 Na1 . . . . 131.8(2) ?
O4 W4 O17 W5 . . . . -13.1(6) ?
O5 W1 O1 Na1 . . . . 82.1(6) ?
O5 W2 O6 W6 . . . 2_666 -42.3(3) ?
O5 W2 O7 Na3 . . . 2_566 -150.8(2) ?
O5 W4 O17 W5 . . . . 7.4(3) ?
O6 W2 O7 Na3 . . . 2_566 109.9(2) ?
O6 W6 O19 W5 2_666 . . . 88.4(3) ?
O6 W6 O20 Na3 2_666 . . 2_656 -128.5(2) ?
O6 W6 O21 Na1 2_666 . . 2_666 28.1(8) ?
O7 W2 O6 W6 . . . 2_666 64.3(3) ?
O8 W2 O6 W6 . . . 2_666 -128.0(3) ?
O8 W2 O7 Na3 . . . 2_566 -23.3(6) ?
O8 W3 O11 W4 . . . 2_666 135.9(2) ?
O8 W3 O13 W1 . . . 2_666 -131.77(19) ?
O8 W3 O13 W6 . . . . 31.6(2) ?
O8 W5 O9 W2 . . . . -0.89(15) ?
O8 W5 O14 W3 . . . . 0.08(15) ?
O9 W2 O6 W6 . . . 2_666 -131.0(3) ?
O9 W2 O7 Na3 . . . 2_566 -65.0(3) ?
O9 W5 O14 W3 . . . . 74.95(18) ?
O9 W5 O18 Na3 . . . 1_665 -56.9(4) ?
O10 W2 O6 W6 . . . 2_666 161.4(3) ?
O10 W2 O7 Na3 . . . 2_566 16.9(3) ?
O10 W3 O11 W4 . . . 2_666 -153.5(2) ?
O10 W3 O13 W1 . . . 2_666 -151.6(2) ?
O10 W3 O13 W6 . . . . 11.8(5) ?
O11 W3 O13 W1 . . . 2_666 -45.0(2) ?
O11 W3 O13 W6 . . . . 118.4(2) ?
O11 W4 O17 W5 2_666 . . . -70.5(3) ?
O12 W3 O11 W4 . . . 2_666 -55.6(3) ?
O12 W3 O13 W1 . . . 2_666 60.5(2) ?
O12 W3 O13 W6 . . . . -136.2(2) ?
O13 W1 O1 Na1 2_666 . . . 46.8(3) ?
O13 W3 O11 W4 . . . 2_666 49.1(3) ?
O13 W6 O19 W5 . . . . 11.3(3) ?
O13 W6 O20 Na3 . . . 2_656 -90.0(5) ?
O13 W6 O21 Na1 . . . 2_666 42.1(3) ?
O14 W3 O11 W4 . . . 2_666 132.0(3) ?
O14 W3 O13 W1 . . . 2_666 155.0(2) ?
O14 W3 O13 W6 . . . . -41.7(2) ?
O14 W5 O9 W2 . . . . -76.39(18) ?
O14 W5 O18 Na3 . . . 1_665 -153.2(4) ?
O15 W4 O17 W5 . . . . 103.5(3) ?
O16 W4 O17 W5 . . . . -154.6(3) ?
O17 W5 O9 W2 . . . . 80.29(17) ?
O17 W5 O14 W3 . . . . -13.9(4) ?
O17 W5 O18 Na3 . . . 1_665 31.8(4) ?
O18 W5 O9 W2 . . . . -179.85(17) ?
O18 W5 O14 W3 . . . . 178.84(17) ?
O19 W5 O9 W2 . . . . 15.6(4) ?
O19 W5 O14 W3 . . . . -79.79(17) ?
O19 W5 O18 Na3 . . . 1_665 116.5(4) ?
O19 W6 O20 Na3 . . . 2_656 146.9(2) ?
O19 W6 O21 Na1 . . . 2_666 130.6(2) ?
O20 W6 O19 W5 . . . . 177.5(3) ?
O20 W6 O21 Na1 . . . 2_666 -126.5(3) ?
O21 W6 O19 W5 . . . . -79.0(3) ?
O21 W6 O20 Na3 . . . 2_656 46.0(3) ?
O25 C1 C2 N1 . . . . -54.2(5) ?
O25 C1 C2 C3 . . . . -174.9(4) ?
O27 C4 C5 N2 . . . . 163.1(4) ?
O27 C4 C5 C6 . . . . -71.6(5) ?
N1 C2 C3 O29 . . . . 63.4(5) ?
N2 C5 C6 O26 . . . . 61.3(5) ?
C1 C2 C3 O29 . . . . -177.0(4) ?
C4 C5 C6 O26 . . . . -63.6(6) ?

_cod_database_fobs_code 2244016
